data_4500990
loop_
_publ_author_name
'Liu, Guang-Ning'
'Lin, Jian-Di'
'Xu, Zhong-Ning'
'Liu, Zhi-Fa'
'Guo, Guo-Cong'
'Huang, Jin-Shun'

_publ_section_title
;
 Spontaneous Resolution of a New Thiogermanate Containing Chiral Binuclear
 Nickel(II) Complexes with Achiral Triethylenetetramine Ligands: A Unique
 Water-Mediated Supramolecular Hybrid Helix
;
_journal_issue 8
_journal_name_full 'Crystal Growth &amp; Design'
_journal_page_first 3318
_journal_paper_doi 10.1021/cg2005826
_journal_volume 11
_journal_year 2011
_chemical_absolute_configuration ad
_chemical_formula_moiety 'C18 H56 Ge4 N12 Ni2 O S10'
_chemical_formula_sum 'C18 H56 Ge4 N12 Ni2 O S10'
_chemical_formula_weight 1185.13
_chemical_melting_point ?
_space_group_IT_number 19
_symmetry_cell_setting orthorhombic
_symmetry_space_group_name_Hall 'P 2ac 2ab'
_symmetry_space_group_name_H-M 'P 21 21 21'
_atom_sites_solution_hydrogens geom
_atom_sites_solution_primary direct
_atom_sites_solution_secondary difmap
_audit_creation_method SHELXL-97
_cell_angle_alpha 90.00
_cell_angle_beta 90.00
_cell_angle_gamma 90.00
_cell_formula_units_Z 4
_cell_length_a 12.151(2)
_cell_length_b 15.996(3)
_cell_length_c 21.588(4)
_cell_measurement_reflns_used 10617
_cell_measurement_temperature 293(2)
_cell_measurement_theta_max 27.4971
_cell_measurement_theta_min 2.3072
_cell_volume 4196.0(13)
_computing_cell_refinement 'CrystalClear (Rigaku Corp., 2002)'
_computing_data_collection 'CrystalClear (Rigaku Corp., 2002)'
_computing_data_reduction 'CrystalClear (Rigaku Corp., 2002)'
_computing_publication_material 'Siemens SHELXTL^TM^ 5'
_computing_structure_refinement 'Siemens SHELXTL^TM^ 5'
_computing_structure_solution 'Siemens SHELXTL^TM^ 5'
_diffrn_ambient_temperature 293(2)
_diffrn_measured_fraction_theta_full 0.995
_diffrn_measured_fraction_theta_max 0.995
_diffrn_measurement_device_type 'Rigaku Mercury CCD'
_diffrn_measurement_method \w
_diffrn_radiation_monochromator graphite
_diffrn_radiation_source 'fine-focus sealed tube'
_diffrn_radiation_type MoK\a
_diffrn_radiation_wavelength 0.71073
_diffrn_reflns_av_R_equivalents 0.0295
_diffrn_reflns_av_sigmaI/netI 0.0311
_diffrn_reflns_limit_h_max 14
_diffrn_reflns_limit_h_min -14
_diffrn_reflns_limit_k_max 19
_diffrn_reflns_limit_k_min -19
_diffrn_reflns_limit_l_max 26
_diffrn_reflns_limit_l_min -25
_diffrn_reflns_number 28481
_diffrn_reflns_theta_full 25.50
_diffrn_reflns_theta_max 25.50
_diffrn_reflns_theta_min 2.52
_exptl_absorpt_coefficient_mu 4.241
_exptl_absorpt_correction_T_max 1.0000
_exptl_absorpt_correction_T_min 0.8413
_exptl_absorpt_correction_type multi-scan
_exptl_crystal_colour pinky
_exptl_crystal_density_diffrn 1.876
_exptl_crystal_density_meas ?
_exptl_crystal_density_method 'not measured'
_exptl_crystal_description prism
_exptl_crystal_F_000 2400
_exptl_crystal_size_max 0.20
_exptl_crystal_size_mid 0.16
_exptl_crystal_size_min 0.13
_refine_diff_density_max 0.696
_refine_diff_density_min -0.768
_refine_diff_density_rms 0.084
_refine_ls_abs_structure_details 'Flack H D (1983), Acta Cryst. A39, 876-881'
_refine_ls_abs_structure_Flack 0.014(12)
_refine_ls_extinction_method none
_refine_ls_goodness_of_fit_ref 1.009
_refine_ls_hydrogen_treatment mixed
_refine_ls_matrix_type full
_refine_ls_number_parameters 430
_refine_ls_number_reflns 7771
_refine_ls_number_restraints 9
_refine_ls_restrained_S_all 1.053
_refine_ls_R_factor_all 0.0418
_refine_ls_R_factor_gt 0.0379
_refine_ls_shift/su_max 0.014
_refine_ls_shift/su_mean 0.001
_refine_ls_structure_factor_coef Fsqd
_refine_ls_weighting_details 'calc w=1/[\s^2^(Fo^2^)+(0.0740P)^2^+0.0000P] where P=(Fo^2^+2Fc^2^)/3'
_refine_ls_weighting_scheme calc
_refine_ls_wR_factor_gt 0.1030
_refine_ls_wR_factor_ref 0.1065
_reflns_number_gt 7200
_reflns_number_total 7771
_reflns_threshold_expression >2sigma(I)
_cod_data_source_file cg2005826_si_002.cif
_cod_data_source_block 1'
_cod_depositor_comments
;
The following automatic conversions were performed:

'_chemical_melting_point' value 'not measured' was changed to '?' -
the value is undefined or not
given.

'_exptl_absorpt_correction_type' value 'Multi-scan' changed
to 'multi-scan' according to
/home/saulius/struct/CIF-dictionaries/cif_core.dic dictionary named
'cif_core.dic' version 2.4.1 from 2010-06-29.

Automatic conversion script
Id: cif_fix_values 1715 2011-07-08 13:25:40Z adriana 

The following automatic conversions were performed:

'_exptl_crystal_density_meas' value 'not measured' was changed to '?'
- the value is perceived as not measured.

Automatic conversion script
Id: cif_fix_values 3008 2015-01-20 13:52:24Z robertas 
;
_cod_original_cell_volume 4195.9(14)
_cod_original_sg_symbol_H-M P2(1)2(1)2(1)
_cod_database_code 4500990

loop_
_symmetry_equiv_pos_as_xyz
'x, y, z'
'-x+1/2, -y, z+1/2'
'-x, y+1/2, -z+1/2'
'x+1/2, -y+1/2, -z'

loop_
_atom_site_label
_atom_site_type_symbol
_atom_site_fract_x
_atom_site_fract_y
_atom_site_fract_z
_atom_site_U_iso_or_equiv
_atom_site_adp_type
_atom_site_occupancy
_atom_site_symmetry_multiplicity
_atom_site_calc_flag
_atom_site_refinement_flags
Ge1 Ge 1.14590(2) 0.987159(18) 0.366172(15) 0.04579(8) Uani 1 1 d .
Ge2 Ge 0.94884(3) 0.92901(2) 0.473353(15) 0.05115(8) Uani 1 1 d .
Ge3 Ge 0.90056(2) 1.115170(19) 0.381313(14) 0.04251(7) Uani 1 1 d .
Ge4 Ge 0.88723(2) 0.91357(2) 0.317325(17) 0.05302(9) Uani 1 1 d .
Ni1 Ni -0.05040(3) 0.246644(19) 0.644775(15) 0.03418(8) Uani 1 1 d .
Ni2 Ni 0.02132(3) 0.61226(2) 0.444549(16) 0.04219(9) Uani 1 1 d .
S1 S 1.32011(7) 0.98597(6) 0.35511(6) 0.0853(4) Uani 1 1 d .
S2 S 1.12283(9) 0.93287(8) 0.45543(5) 0.0799(3) Uani 1 1 d .
S3 S 1.07971(6) 1.11861(4) 0.35921(4) 0.0494(2) Uani 1 1 d .
S4 S 1.06609(6) 0.90767(5) 0.29461(4) 0.0497(2) Uani 1 1 d .
S5 S 0.88073(6) 1.06019(5) 0.47720(3) 0.0491(2) Uani 1 1 d .
S6 S 0.81132(7) 1.03855(6) 0.31421(4) 0.0613(2) Uani 1 1 d .
S7 S 0.86279(10) 0.85810(8) 0.40495(6) 0.0910(4) Uani 1 1 d .
S8 S 0.92341(12) 0.86154(7) 0.55592(5) 0.0967(4) Uani 1 1 d .
S9 S 0.82939(7) 1.23677(6) 0.37592(5) 0.0660(3) Uani 1 1 d .
S10 S 0.79940(10) 0.84162(8) 0.25149(7) 0.1156(4) Uani 1 1 d U
N11 N 0.0612(2) 0.17254(16) 0.58894(13) 0.0565(7) Uani 1 1 d .
H11C H 0.0318 0.1642 0.5512 0.068 Uiso 1 1 calc R
H11D H 0.1252 0.2001 0.5842 0.068 Uiso 1 1 calc R
N12 N -0.0486(2) 0.13726(17) 0.69843(13) 0.0609(8) Uani 1 1 d .
H12C H -0.1191 0.1267 0.7102 0.073 Uiso 1 1 calc R
N13 N 0.0748(2) 0.28670(18) 0.70677(11) 0.0533(7) Uani 1 1 d .
H13C H 0.1340 0.3025 0.6838 0.064 Uiso 1 1 calc R
N14 N -0.15027(19) 0.31784(16) 0.70661(10) 0.0458(6) Uani 1 1 d .
H14D H -0.1782 0.3624 0.6866 0.055 Uiso 1 1 calc R
H14C H -0.2067 0.2863 0.7201 0.055 Uiso 1 1 calc R
N21 N 0.1688(2) 0.55933(19) 0.40742(12) 0.0603(8) Uani 1 1 d .
H21C H 0.2235 0.5642 0.4353 0.072 Uiso 1 1 calc R
H21D H 0.1583 0.5046 0.3998 0.072 Uiso 1 1 calc R
N22 N 0.0435(2) 0.69344(18) 0.36735(13) 0.0634(8) Uani 1 1 d .
H22C H 0.0258 0.7464 0.3791 0.076 Uiso 1 1 calc R
N23 N -0.0766(2) 0.54512(16) 0.38062(13) 0.0597(8) Uani 1 1 d .
H23C H -0.0567 0.4903 0.3825 0.072 Uiso 1 1 calc R
N24 N -0.1370(2) 0.66147(18) 0.47148(15) 0.0657(9) Uani 1 1 d .
H24C H -0.1585 0.6391 0.5077 0.079 Uiso 1 1 calc R
H24D H -0.1335 0.7174 0.4758 0.079 Uiso 1 1 calc R
N31 N -0.1885(2) 0.20925(17) 0.59005(11) 0.0515(7) Uani 1 1 d .
H31C H -0.1727 0.1619 0.5694 0.062 Uiso 1 1 calc R
H31D H -0.2470 0.1996 0.6146 0.062 Uiso 1 1 calc R
N32 N -0.04691(19) 0.34789(15) 0.57902(10) 0.0441(6) Uani 1 1 d .
H32C H -0.0833 0.3919 0.5961 0.053 Uiso 1 1 calc R
N33 N 0.0227(2) 0.52649(15) 0.52334(11) 0.0489(7) Uani 1 1 d .
H33C H -0.0480 0.5197 0.5363 0.059 Uiso 1 1 calc R
N34 N 0.1020(2) 0.69047(17) 0.50929(12) 0.0573(8) Uani 1 1 d .
H34C H 0.1753 0.6888 0.5033 0.069 Uiso 1 1 calc R
H34D H 0.0791 0.7437 0.5050 0.069 Uiso 1 1 calc R
C11 C 0.0814(3) 0.0916(2) 0.6191(2) 0.0765(12) Uani 1 1 d .
H11A H 0.1471 0.0951 0.6444 0.092 Uiso 1 1 calc R
H11B H 0.0932 0.0490 0.5878 0.092 Uiso 1 1 calc R
C12 C -0.0137(3) 0.0684(2) 0.6581(2) 0.0861(14) Uani 1 1 d .
H12A H -0.0747 0.0522 0.6317 0.103 Uiso 1 1 calc R
H12B H 0.0058 0.0205 0.6835 0.103 Uiso 1 1 calc R
C13 C 0.0138(3) 0.1515(3) 0.75336(18) 0.0853(12) Uani 1 1 d .
H13A H 0.0447 0.0988 0.7671 0.102 Uiso 1 1 calc R
H13B H -0.0354 0.1713 0.7856 0.102 Uiso 1 1 calc R
C14 C 0.1083(3) 0.2154(3) 0.74532(16) 0.0732(11) Uani 1 1 d .
H14A H 0.1310 0.2356 0.7857 0.088 Uiso 1 1 calc R
H14B H 0.1709 0.1879 0.7263 0.088 Uiso 1 1 calc R
C15 C 0.0327(3) 0.3615(3) 0.73896(17) 0.0702(11) Uani 1 1 d .
H15A H 0.0348 0.4092 0.7112 0.084 Uiso 1 1 calc R
H15B H 0.0787 0.3739 0.7745 0.084 Uiso 1 1 calc R
C16 C -0.0837(3) 0.3461(3) 0.75978(16) 0.0677(11) Uani 1 1 d .
H16A H -0.0845 0.3038 0.7920 0.081 Uiso 1 1 calc R
H16B H -0.1146 0.3972 0.7767 0.081 Uiso 1 1 calc R
C21 C 0.2004(3) 0.6022(3) 0.34948(18) 0.0869(14) Uani 1 1 d .
H21A H 0.1682 0.5735 0.3143 0.104 Uiso 1 1 calc R
H21B H 0.2798 0.6013 0.3448 0.104 Uiso 1 1 calc R
C22 C 0.1601(3) 0.6911(3) 0.3517(2) 0.0939(14) Uani 1 1 d .
H22A H 0.2017 0.7221 0.3824 0.113 Uiso 1 1 calc R
H22B H 0.1715 0.7174 0.3117 0.113 Uiso 1 1 calc R
C23 C -0.0295(4) 0.6687(3) 0.31615(18) 0.0827(14) Uani 1 1 d .
H23A H 0.0050 0.6835 0.2771 0.099 Uiso 1 1 calc R
H23B H -0.0979 0.6996 0.3193 0.099 Uiso 1 1 calc R
C24 C -0.0547(4) 0.5759(3) 0.31606(17) 0.0770(12) Uani 1 1 d .
H24A H -0.1186 0.5653 0.2903 0.092 Uiso 1 1 calc R
H24B H 0.0071 0.5456 0.2986 0.092 Uiso 1 1 calc R
C25 C -0.1915(3) 0.5518(3) 0.4005(2) 0.0813(13) Uani 1 1 d .
H25A H -0.2050 0.5131 0.4343 0.098 Uiso 1 1 calc R
H25B H -0.2397 0.5370 0.3665 0.098 Uiso 1 1 calc R
C26 C -0.2156(3) 0.6386(3) 0.4212(2) 0.0803(13) Uani 1 1 d .
H26A H -0.2906 0.6421 0.4364 0.096 Uiso 1 1 calc R
H26B H -0.2078 0.6770 0.3867 0.096 Uiso 1 1 calc R
C31 C -0.2135(3) 0.2762(2) 0.54633(16) 0.0614(10) Uani 1 1 d .
H31A H -0.2617 0.3167 0.5659 0.074 Uiso 1 1 calc R
H31B H -0.2517 0.2532 0.5107 0.074 Uiso 1 1 calc R
C32 C -0.1116(3) 0.3184(2) 0.52552(14) 0.0579(9) Uani 1 1 d .
H32A H -0.0677 0.2798 0.5012 0.069 Uiso 1 1 calc R
H32B H -0.1305 0.3656 0.4994 0.069 Uiso 1 1 calc R
C33 C 0.0635(2) 0.3773(2) 0.56050(15) 0.0547(9) Uani 1 1 d .
H33A H 0.1060 0.3292 0.5471 0.066 Uiso 1 1 calc R
H33B H 0.0997 0.4001 0.5968 0.066 Uiso 1 1 calc R
C34 C 0.0674(3) 0.4433(2) 0.50899(16) 0.0577(9) Uani 1 1 d .
H34A H 0.1436 0.4502 0.4965 0.069 Uiso 1 1 calc R
H34B H 0.0277 0.4215 0.4735 0.069 Uiso 1 1 calc R
C35 C 0.0849(3) 0.5658(2) 0.57422(15) 0.0604(10) Uani 1 1 d .
H35A H 0.1619 0.5502 0.5713 0.072 Uiso 1 1 calc R
H35B H 0.0570 0.5460 0.6137 0.072 Uiso 1 1 calc R
C36 C 0.0744(3) 0.6592(2) 0.57112(16) 0.0641(11) Uani 1 1 d .
H36A H -0.0004 0.6752 0.5814 0.077 Uiso 1 1 calc R
H36B H 0.1232 0.6844 0.6014 0.077 Uiso 1 1 calc R
O1W O 0.0415(3) 0.3675(2) 0.36829(14) 0.1264(14) Uani 1 1 d D
H1WA H 0.0849(6) 0.363(3) 0.3375(4) 0.190 Uiso 1 1 d D
H1WB H -0.0224(5) 0.363(3) 0.3523(7) 0.190 Uiso 1 1 d D

loop_
_atom_site_aniso_label
_atom_site_aniso_U_11
_atom_site_aniso_U_22
_atom_site_aniso_U_33
_atom_site_aniso_U_23
_atom_site_aniso_U_13
_atom_site_aniso_U_12
Ge1 0.02995(12) 0.04009(14) 0.06734(19) -0.00772(14) -0.00512(13) -0.00302(11)
Ge2 0.05442(16) 0.04861(15) 0.05041(16) 0.00316(14) 0.01256(15) 0.00882(14)
Ge3 0.03553(13) 0.04959(15) 0.04241(14) -0.00189(13) -0.00348(12) 0.00473(12)
Ge4 0.03394(14) 0.04671(16) 0.0784(2) -0.01286(15) -0.00750(15) -0.00303(13)
Ni1 0.03166(14) 0.03146(14) 0.03941(16) 0.00223(13) 0.00256(13) 0.00149(13)
Ni2 0.03797(17) 0.04261(17) 0.04598(18) 0.00383(16) 0.00263(15) -0.00179(15)
S1 0.0304(3) 0.0547(4) 0.1708(10) -0.0310(6) 0.0009(5) 0.0008(3)
S2 0.0807(6) 0.0857(6) 0.0733(6) 0.0019(5) -0.0048(5) 0.0057(6)
S3 0.0358(3) 0.0390(3) 0.0734(5) -0.0037(4) 0.0020(3) -0.0011(3)
S4 0.0430(3) 0.0520(4) 0.0541(4) -0.0104(3) -0.0005(3) -0.0013(3)
S5 0.0565(4) 0.0496(4) 0.0413(3) -0.0042(3) 0.0073(3) 0.0115(3)
S6 0.0552(4) 0.0658(5) 0.0630(5) -0.0099(4) -0.0060(4) 0.0043(4)
S7 0.0799(6) 0.0850(7) 0.1080(8) 0.0047(6) 0.0159(6) 0.0120(6)
S8 0.1451(9) 0.0730(5) 0.0721(5) 0.0289(5) 0.0432(6) 0.0324(6)
S9 0.0590(4) 0.0625(4) 0.0764(5) 0.0066(4) -0.0030(4) 0.0236(4)
S10 0.0756(6) 0.1002(7) 0.1709(9) -0.0565(6) -0.0563(6) -0.0038(5)
N11 0.0497(13) 0.0449(13) 0.0748(16) -0.0064(12) 0.0203(13) 0.0052(11)
N12 0.0501(13) 0.0566(14) 0.0761(16) 0.0309(13) 0.0121(13) 0.0011(12)
N13 0.0378(12) 0.0719(16) 0.0501(13) 0.0063(13) -0.0022(11) -0.0048(11)
N14 0.0417(12) 0.0509(13) 0.0447(12) -0.0075(11) 0.0057(10) -0.0051(11)
N21 0.0536(14) 0.0710(17) 0.0565(15) 0.0098(14) 0.0139(13) 0.0013(13)
N22 0.0649(16) 0.0566(14) 0.0688(16) 0.0191(14) 0.0003(15) 0.0027(13)
N23 0.0614(16) 0.0446(13) 0.0732(16) -0.0073(13) -0.0129(14) 0.0043(11)
N24 0.0484(14) 0.0574(15) 0.091(2) -0.0060(16) 0.0086(15) -0.0012(12)
N31 0.0396(12) 0.0567(14) 0.0582(14) -0.0137(12) 0.0072(12) -0.0065(11)
N32 0.0408(11) 0.0472(12) 0.0442(12) 0.0074(10) -0.0088(11) -0.0025(10)
N33 0.0515(13) 0.0504(13) 0.0449(12) 0.0069(11) 0.0037(11) -0.0066(11)
N34 0.0625(15) 0.0466(13) 0.0629(15) 0.0003(12) -0.0057(13) -0.0057(13)
C11 0.0655(19) 0.0565(18) 0.107(3) -0.003(2) 0.005(2) 0.0272(15)
C12 0.087(3) 0.0459(17) 0.125(3) 0.022(2) 0.016(3) 0.0132(19)
C13 0.071(2) 0.102(2) 0.083(2) 0.0654(17) -0.0118(18) -0.004(2)
C14 0.0517(17) 0.106(3) 0.0616(18) 0.0303(19) -0.0225(16) -0.0016(19)
C15 0.0510(17) 0.092(2) 0.068(2) -0.0182(19) -0.0177(16) -0.0071(18)
C16 0.0577(19) 0.094(3) 0.0512(17) -0.0212(18) 0.0032(16) -0.0054(18)
C21 0.064(2) 0.133(4) 0.064(2) 0.025(2) 0.0184(18) 0.013(2)
C22 0.074(2) 0.115(3) 0.092(2) 0.060(2) 0.010(2) -0.015(2)
C23 0.099(3) 0.081(3) 0.068(2) 0.008(2) -0.010(2) -0.002(2)
C24 0.085(2) 0.089(3) 0.0566(19) -0.0115(19) -0.0133(19) 0.004(2)
C25 0.0516(17) 0.079(2) 0.113(3) 0.013(2) -0.024(2) -0.0275(17)
C26 0.0378(16) 0.082(2) 0.121(3) 0.002(2) -0.004(2) 0.0086(17)
C31 0.0407(15) 0.080(2) 0.0634(19) 0.0010(17) -0.0151(14) 0.0007(16)
C32 0.0596(18) 0.0666(19) 0.0475(15) 0.0102(16) -0.0121(15) 0.0021(16)
C33 0.0445(15) 0.0548(16) 0.0649(18) 0.0199(15) 0.0011(14) -0.0032(14)
C34 0.0590(18) 0.0485(16) 0.0655(18) 0.0137(15) 0.0133(16) 0.0042(14)
C35 0.0638(19) 0.072(2) 0.0458(16) 0.0105(16) -0.0034(15) -0.0134(17)
C36 0.077(2) 0.062(2) 0.0535(18) -0.0008(16) -0.0042(17) 0.0022(17)
O1W 0.206(4) 0.0759(18) 0.098(2) -0.0113(17) -0.039(2) -0.024(2)

loop_
_atom_type_symbol
_atom_type_description
_atom_type_scat_dispersion_real
_atom_type_scat_dispersion_imag
_atom_type_scat_source
C C 0.0033 0.0016 'International Tables Vol C Tables 4.2.6.8 and 6.1.1.4'
H H 0.0000 0.0000 'International Tables Vol C Tables 4.2.6.8 and 6.1.1.4'
N N 0.0061 0.0033 'International Tables Vol C Tables 4.2.6.8 and 6.1.1.4'
O O 0.0106 0.0060 'International Tables Vol C Tables 4.2.6.8 and 6.1.1.4'
S S 0.1246 0.1234 'International Tables Vol C Tables 4.2.6.8 and 6.1.1.4'
Ni Ni 0.3393 1.1124 'International Tables Vol C Tables 4.2.6.8 and 6.1.1.4'
Ge Ge 0.1547 1.8001 'International Tables Vol C Tables 4.2.6.8 and 6.1.1.4'

loop_
_geom_angle_atom_site_label_1
_geom_angle_atom_site_label_2
_geom_angle_atom_site_label_3
_geom_angle
S1 Ge1 S2 103.20(5)
S1 Ge1 S4 110.51(4)
S2 Ge1 S4 109.74(4)
S1 Ge1 S3 110.80(3)
S2 Ge1 S3 113.14(4)
S4 Ge1 S3 109.34(3)
S8 Ge2 S7 103.96(5)
S8 Ge2 S2 108.13(5)
S7 Ge2 S2 111.86(5)
S8 Ge2 S5 113.04(4)
S7 Ge2 S5 109.86(4)
S2 Ge2 S5 109.91(4)
S9 Ge3 S6 105.91(4)
S9 Ge3 S3 111.22(3)
S6 Ge3 S3 110.88(3)
S9 Ge3 S5 111.19(4)
S6 Ge3 S5 109.61(4)
S3 Ge3 S5 108.03(3)
S7 Ge4 S10 107.59(6)
S7 Ge4 S6 110.49(4)
S10 Ge4 S6 105.17(5)
S7 Ge4 S4 108.45(4)
S10 Ge4 S4 108.70(4)
S6 Ge4 S4 116.10(3)
N12 Ni1 N13 84.04(11)
N12 Ni1 N14 96.07(10)
N13 Ni1 N14 81.49(10)
N12 Ni1 N31 94.60(11)
N13 Ni1 N31 173.93(10)
N14 Ni1 N31 92.79(9)
N12 Ni1 N32 172.08(10)
N13 Ni1 N32 100.03(10)
N14 Ni1 N32 91.27(9)
N31 Ni1 N32 82.04(9)
N12 Ni1 N11 81.04(10)
N13 Ni1 N11 93.87(10)
N14 Ni1 N11 174.80(10)
N31 Ni1 N11 91.75(10)
N32 Ni1 N11 91.86(10)
N23 Ni2 N34 172.57(11)
N23 Ni2 N22 82.53(11)
N34 Ni2 N22 95.61(11)
N23 Ni2 N21 91.47(11)
N34 Ni2 N21 95.35(11)
N22 Ni2 N21 80.92(11)
N23 Ni2 N24 81.94(11)
N34 Ni2 N24 91.12(11)
N22 Ni2 N24 95.80(12)
N21 Ni2 N24 173.00(11)
N23 Ni2 N33 101.16(10)
N34 Ni2 N33 81.58(10)
N22 Ni2 N33 172.24(11)
N21 Ni2 N33 92.10(10)
N24 Ni2 N33 91.50(11)
Ge1 S2 Ge2 107.67(5)
Ge3 S3 Ge1 108.11(3)
Ge1 S4 Ge4 104.36(3)
Ge2 S5 Ge3 106.78(3)
Ge3 S6 Ge4 106.32(4)
Ge4 S7 Ge2 109.12(6)
C11 N11 Ni1 109.9(2)
C11 N11 H11C 109.7
Ni1 N11 H11C 109.7
C11 N11 H11D 109.7
Ni1 N11 H11D 109.7
H11C N11 H11D 108.2
C13 N12 C12 117.4(3)
C13 N12 Ni1 109.4(2)
C12 N12 Ni1 107.6(2)
C13 N12 H12C 107.4
C12 N12 H12C 107.4
Ni1 N12 H12C 107.4
C14 N13 C15 117.3(3)
C14 N13 Ni1 108.7(2)
C15 N13 Ni1 107.06(19)
C14 N13 H13C 107.8
C15 N13 H13C 107.8
Ni1 N13 H13C 107.8
C16 N14 Ni1 109.78(19)
C16 N14 H14D 109.7
Ni1 N14 H14D 109.7
C16 N14 H14C 109.7
Ni1 N14 H14C 109.7
H14D N14 H14C 108.2
C21 N21 Ni2 110.6(2)
C21 N21 H21C 109.5
Ni2 N21 H21C 109.5
C21 N21 H21D 109.5
Ni2 N21 H21D 109.5
H21C N21 H21D 108.1
C22 N22 C23 113.9(3)
C22 N22 Ni2 106.8(2)
C23 N22 Ni2 110.3(2)
C22 N22 H22C 108.6
C23 N22 H22C 108.6
Ni2 N22 H22C 108.6
C25 N23 C24 114.7(3)
C25 N23 Ni2 107.9(2)
C24 N23 Ni2 109.9(2)
C25 N23 H23C 108.1
C24 N23 H23C 108.1
Ni2 N23 H23C 108.1
C26 N24 Ni2 106.6(2)
C26 N24 H24C 110.4
Ni2 N24 H24C 110.4
C26 N24 H24D 110.4
Ni2 N24 H24D 110.4
H24C N24 H24D 108.6
C31 N31 Ni1 108.37(19)
C31 N31 H31C 110.0
Ni1 N31 H31C 110.0
C31 N31 H31D 110.0
Ni1 N31 H31D 110.0
H31C N31 H31D 108.4
C32 N32 C33 112.0(2)
C32 N32 Ni1 105.40(18)
C33 N32 Ni1 115.82(18)
C32 N32 H32C 107.8
C33 N32 H32C 107.8
Ni1 N32 H32C 107.8
C34 N33 C35 110.7(3)
C34 N33 Ni2 114.01(18)
C35 N33 Ni2 108.41(19)
C34 N33 H33C 107.8
C35 N33 H33C 107.8
Ni2 N33 H33C 107.8
C36 N34 Ni2 107.1(2)
C36 N34 H34C 110.3
Ni2 N34 H34C 110.3
C36 N34 H34D 110.3
Ni2 N34 H34D 110.3
H34C N34 H34D 108.6
N11 C11 C12 110.1(3)
N11 C11 H11A 109.6
C12 C11 H11A 109.6
N11 C11 H11B 109.6
C12 C11 H11B 109.6
H11A C11 H11B 108.2
N12 C12 C11 112.0(3)
N12 C12 H12A 109.2
C11 C12 H12A 109.2
N12 C12 H12B 109.2
C11 C12 H12B 109.2
H12A C12 H12B 107.9
N12 C13 C14 114.0(3)
N12 C13 H13A 108.8
C14 C13 H13A 108.8
N12 C13 H13B 108.8
C14 C13 H13B 108.8
H13A C13 H13B 107.6
N13 C14 C13 111.7(3)
N13 C14 H14A 109.3
C13 C14 H14A 109.3
N13 C14 H14B 109.3
C13 C14 H14B 109.3
H14A C14 H14B 107.9
N13 C15 C16 109.5(3)
N13 C15 H15A 109.8
C16 C15 H15A 109.8
N13 C15 H15B 109.8
C16 C15 H15B 109.8
H15A C15 H15B 108.2
N14 C16 C15 109.5(3)
N14 C16 H16A 109.8
C15 C16 H16A 109.8
N14 C16 H16B 109.8
C15 C16 H16B 109.8
H16A C16 H16B 108.2
N21 C21 C22 109.1(3)
N21 C21 H21A 109.9
C22 C21 H21A 109.9
N21 C21 H21B 109.9
C22 C21 H21B 109.9
H21A C21 H21B 108.3
N22 C22 C21 110.4(3)
N22 C22 H22A 109.6
C21 C22 H22A 109.6
N22 C22 H22B 109.6
C21 C22 H22B 109.6
H22A C22 H22B 108.1
N22 C23 C24 112.8(3)
N22 C23 H23A 109.0
C24 C23 H23A 109.0
N22 C23 H23B 109.0
C24 C23 H23B 109.0
H23A C23 H23B 107.8
N23 C24 C23 110.8(3)
N23 C24 H24A 109.5
C23 C24 H24A 109.5
N23 C24 H24B 109.5
C23 C24 H24B 109.5
H24A C24 H24B 108.1
N23 C25 C26 110.1(3)
N23 C25 H25A 109.6
C26 C25 H25A 109.6
N23 C25 H25B 109.6
C26 C25 H25B 109.6
H25A C25 H25B 108.2
C25 C26 N24 108.7(3)
C25 C26 H26A 109.9
N24 C26 H26A 109.9
C25 C26 H26B 109.9
N24 C26 H26B 109.9
H26A C26 H26B 108.3
N31 C31 C32 110.9(3)
N31 C31 H31A 109.5
C32 C31 H31A 109.5
N31 C31 H31B 109.5
C32 C31 H31B 109.5
H31A C31 H31B 108.0
N32 C32 C31 110.7(3)
N32 C32 H32A 109.5
C31 C32 H32A 109.5
N32 C32 H32B 109.5
C31 C32 H32B 109.5
H32A C32 H32B 108.1
N32 C33 C34 116.3(3)
N32 C33 H33A 108.2
C34 C33 H33A 108.2
N32 C33 H33B 108.2
C34 C33 H33B 108.2
H33A C33 H33B 107.4
N33 C34 C33 117.3(3)
N33 C34 H34A 108.0
C33 C34 H34A 108.0
N33 C34 H34B 108.0
C33 C34 H34B 108.0
H34A C34 H34B 107.2
N33 C35 C36 110.4(3)
N33 C35 H35A 109.6
C36 C35 H35A 109.6
N33 C35 H35B 109.6
C36 C35 H35B 109.6
H35A C35 H35B 108.1
N34 C36 C35 111.2(3)
N34 C36 H36A 109.4
C35 C36 H36A 109.4
N34 C36 H36B 109.4
C35 C36 H36B 109.4
H36A C36 H36B 108.0
H1WA O1W H1WB 104.0(12)

loop_
_geom_bond_atom_site_label_1
_geom_bond_atom_site_label_2
_geom_bond_distance
Ge1 S1 2.1303(10)
Ge1 S2 2.1321(12)
Ge1 S4 2.2235(9)
Ge1 S3 2.2563(9)
Ge2 S8 2.1064(11)
Ge2 S7 2.1354(14)
Ge2 S2 2.1502(13)
Ge2 S5 2.2571(9)
Ge3 S9 2.1319(10)
Ge3 S6 2.1855(10)
Ge3 S3 2.2292(9)
Ge3 S5 2.2620(9)
Ge4 S7 2.1105(14)
Ge4 S10 2.1175(14)
Ge4 S6 2.2027(10)
Ge4 S4 2.2300(9)
Ni1 N12 2.099(3)
Ni1 N13 2.125(3)
Ni1 N14 2.133(2)
Ni1 N31 2.138(2)
Ni1 N32 2.154(2)
Ni1 N11 2.167(3)
Ni2 N23 2.115(3)
Ni2 N34 2.117(3)
Ni2 N22 2.130(3)
Ni2 N21 2.138(3)
Ni2 N24 2.158(3)
Ni2 N33 2.185(2)
N11 C11 1.469(5)
N11 H11C 0.9000
N11 H11D 0.9000
N12 C13 1.425(5)
N12 C12 1.466(5)
N12 H12C 0.9100
N13 C14 1.469(5)
N13 C15 1.475(5)
N13 H13C 0.9100
N14 C16 1.475(4)
N14 H14D 0.9000
N14 H14C 0.9000
N21 C21 1.477(5)
N21 H21C 0.9000
N21 H21D 0.9000
N22 C22 1.457(5)
N22 C23 1.471(5)
N22 H22C 0.9100
N23 C25 1.465(5)
N23 C24 1.502(5)
N23 H23C 0.9100
N24 C26 1.492(5)
N24 H24C 0.9000
N24 H24D 0.9000
N31 C31 1.460(4)
N31 H31C 0.9000
N31 H31D 0.9000
N32 C32 1.474(4)
N32 C33 1.477(4)
N32 H32C 0.9100
N33 C34 1.470(4)
N33 C35 1.474(4)
N33 H33C 0.9100
N34 C36 1.465(4)
N34 H34C 0.9000
N34 H34D 0.9000
C11 C12 1.479(6)
C11 H11A 0.9700
C11 H11B 0.9700
C12 H12A 0.9700
C12 H12B 0.9700
C13 C14 1.547(6)
C13 H13A 0.9700
C13 H13B 0.9700
C14 H14A 0.9700
C14 H14B 0.9700
C15 C16 1.504(5)
C15 H15A 0.9700
C15 H15B 0.9700
C16 H16A 0.9700
C16 H16B 0.9700
C21 C22 1.505(7)
C21 H21A 0.9700
C21 H21B 0.9700
C22 H22A 0.9700
C22 H22B 0.9700
C23 C24 1.515(6)
C23 H23A 0.9700
C23 H23B 0.9700
C24 H24A 0.9700
C24 H24B 0.9700
C25 C26 1.487(6)
C25 H25A 0.9700
C25 H25B 0.9700
C26 H26A 0.9700
C26 H26B 0.9700
C31 C32 1.480(5)
C31 H31A 0.9700
C31 H31B 0.9700
C32 H32A 0.9700
C32 H32B 0.9700
C33 C34 1.535(5)
C33 H33A 0.9700
C33 H33B 0.9700
C34 H34A 0.9700
C34 H34B 0.9700
C35 C36 1.500(5)
C35 H35A 0.9700
C35 H35B 0.9700
C36 H36A 0.9700
C36 H36B 0.9700
O1W H1WA 0.850(8)
O1W H1WB 0.853(8)
